data_4123077
loop_
_publ_author_name
'Zhao, Wei'
'McCarthy, Sean M.'
'Lai, Ting Yi'
'Yennawar, Hemant P.'
'Radosevich, Alexander T.'

_publ_section_title
;
 Reversible Intermolecular E-H Oxidative Addition to a Geometrically
 Deformed and Structurally Dynamic Phosphorous Triamide.
;
_journal_name_full 'Journal of the American Chemical Society'
_journal_page_first 141203102325001
_journal_paper_doi 10.1021/ja510558d
_journal_year 2014
_chemical_formula_moiety 'C14 H14 N3 P'
_chemical_formula_sum 'C14 H14 N3 P'
_chemical_formula_weight 255.25
_chemical_name_systematic
; 
 ? 
;
_space_group_IT_number 14
_symmetry_cell_setting monoclinic
_symmetry_space_group_name_Hall '-P 2yn'
_symmetry_space_group_name_H-M 'P 1 21/n 1'
_atom_sites_solution_hydrogens geom
_atom_sites_solution_primary direct
_atom_sites_solution_secondary difmap
_audit_creation_method SHELXL-97
_cell_angle_alpha 90.00
_cell_angle_beta 93.531(2)
_cell_angle_gamma 90.00
_cell_formula_units_Z 4
_cell_length_a 5.6500(6)
_cell_length_b 11.4069(12)
_cell_length_c 19.702(2)
_cell_measurement_reflns_used 1802
_cell_measurement_temperature 183(2)
_cell_measurement_theta_max 25.219
_cell_measurement_theta_min 2.732
_cell_volume 1267.4(2)
_computing_cell_refinement 'Bruker SMART'
_computing_data_collection 'Bruker SMART'
_computing_data_reduction 'Bruker SAINT'
_computing_molecular_graphics 'Bruker SHELXTL'
_computing_publication_material 'Bruker SHELXTL'
_computing_structure_refinement 'SHELXL-97 (Sheldrick, 1997)'
_computing_structure_solution 'SHELXS-97 (Sheldrick, 1990)'
_diffrn_ambient_temperature 183(2)
_diffrn_detector_area_resol_mean 8.34
_diffrn_measured_fraction_theta_full 0.977
_diffrn_measured_fraction_theta_max 0.977
_diffrn_measurement_device_type 'CCD area detector'
_diffrn_measurement_method 'phi and omega scans'
_diffrn_radiation_monochromator graphite
_diffrn_radiation_source 'fine-focus sealed tube'
_diffrn_radiation_type MoK\a
_diffrn_radiation_wavelength 0.71073
_diffrn_reflns_av_R_equivalents 0.0176
_diffrn_reflns_av_sigmaI/netI 0.0177
_diffrn_reflns_limit_h_max 7
_diffrn_reflns_limit_h_min -5
_diffrn_reflns_limit_k_max 15
_diffrn_reflns_limit_k_min -15
_diffrn_reflns_limit_l_max 26
_diffrn_reflns_limit_l_min -26
_diffrn_reflns_number 10540
_diffrn_reflns_theta_full 28.35
_diffrn_reflns_theta_max 28.35
_diffrn_reflns_theta_min 2.06
_exptl_absorpt_coefficient_mu 0.202
_exptl_absorpt_correction_T_max 0.976
_exptl_absorpt_correction_T_min 0.964
_exptl_absorpt_correction_type multi-scan
_exptl_absorpt_process_details SADABS
_exptl_crystal_colour colorless
_exptl_crystal_density_diffrn 1.338
_exptl_crystal_density_method 'not measured'
_exptl_crystal_description block
_exptl_crystal_F_000 536
_exptl_crystal_size_max 0.18
_exptl_crystal_size_mid 0.17
_exptl_crystal_size_min 0.12
_refine_diff_density_max 0.338
_refine_diff_density_min -0.229
_refine_diff_density_rms 0.045
_refine_ls_extinction_method none
_refine_ls_goodness_of_fit_ref 1.226
_refine_ls_hydrogen_treatment noref
_refine_ls_matrix_type full
_refine_ls_number_parameters 165
_refine_ls_number_reflns 3101
_refine_ls_number_restraints 0
_refine_ls_restrained_S_all 1.226
_refine_ls_R_factor_all 0.0450
_refine_ls_R_factor_gt 0.0412
_refine_ls_shift/su_max 0.001
_refine_ls_shift/su_mean 0.000
_refine_ls_structure_factor_coef Fsqd
_refine_ls_weighting_details 'calc w=1/[\s^2^(Fo^2^)+(0.0574P)^2^+0.1996P] where P=(Fo^2^+2Fc^2^)/3'
_refine_ls_weighting_scheme calc
_refine_ls_wR_factor_gt 0.1128
_refine_ls_wR_factor_ref 0.1155
_reflns_number_gt 2817
_reflns_number_total 3101
_reflns_threshold_expression >2sigma(I)
_cod_data_source_file ja510558d_si_002.cif
_cod_data_source_block 2
_cod_depositor_comments
;
The following automatic conversions were performed:

'_symmetry_cell_setting' value 'Monoclinic' changed to 'monoclinic'
according to
/home/saulius/struct/COD-crude-data--automatic-downloads/rss-feeds/ACS/lib/dictionaries/cif_core.dic
dictionary named 'cif_core.dic' version 2.4.2 from 2011-04-26.

Automatic conversion script
Id: cif_fix_values 2935 2014-11-11 08:27:57Z andrius 
;
_cod_original_sg_symbol_H-M 'P 21/n'
_cod_database_code 4123077

loop_
_symmetry_equiv_pos_as_xyz
'x, y, z'
'-x+1/2, y+1/2, -z+1/2'
'-x, -y, -z'
'x-1/2, -y-1/2, z-1/2'

loop_
_atom_site_label
_atom_site_type_symbol
_atom_site_fract_x
_atom_site_fract_y
_atom_site_fract_z
_atom_site_U_iso_or_equiv
_atom_site_adp_type
_atom_site_occupancy
_atom_site_symmetry_multiplicity
_atom_site_calc_flag
_atom_site_refinement_flags
C1 C 0.3917(2) 0.67024(11) 0.26246(7) 0.0313(3) Uani 1 1 d .
C2 C 0.2511(3) 0.74016(12) 0.30046(7) 0.0380(3) Uani 1 1 d .
H2 H 0.1023 0.7680 0.2819 0.046 Uiso 1 1 calc R
C3 C 0.3316(3) 0.76924(13) 0.36671(8) 0.0435(3) Uani 1 1 d .
H3 H 0.2371 0.8177 0.3934 0.052 Uiso 1 1 calc R
C4 C 0.5466(3) 0.72853(13) 0.39380(7) 0.0432(3) Uani 1 1 d .
H4 H 0.5993 0.7501 0.4388 0.052 Uiso 1 1 calc R
C5 C 0.6878(3) 0.65627(13) 0.35621(7) 0.0392(3) Uani 1 1 d .
H5 H 0.8357 0.6280 0.3751 0.047 Uiso 1 1 calc R
C6 C 0.6074(2) 0.62653(11) 0.29048(7) 0.0329(3) Uani 1 1 d .
C7 C 0.3135(2) 0.72525(12) 0.14385(7) 0.0330(3) Uani 1 1 d .
C12 C 0.4874(2) 0.72144(12) 0.09612(7) 0.0345(3) Uani 1 1 d .
C11 C 0.4906(3) 0.80631(14) 0.04538(7) 0.0426(3) Uani 1 1 d .
H11 H 0.6081 0.8050 0.0129 0.051 Uiso 1 1 calc R
C10 C 0.3171(3) 0.89317(15) 0.04344(8) 0.0490(4) Uani 1 1 d .
H10 H 0.3174 0.9519 0.0093 0.059 Uiso 1 1 calc R
C9 C 0.1456(3) 0.89572(15) 0.08989(8) 0.0509(4) Uani 1 1 d .
H9 H 0.0291 0.9558 0.0874 0.061 Uiso 1 1 calc R
C8 C 0.1414(3) 0.81048(15) 0.14079(8) 0.0436(3) Uani 1 1 d .
H8 H 0.0218 0.8115 0.1726 0.052 Uiso 1 1 calc R
C13 C 0.7876(3) 0.58595(16) 0.05302(8) 0.0514(4) Uani 1 1 d .
H13A H 0.6946 0.5842 0.0094 0.077 Uiso 1 1 calc R
H13B H 0.8474 0.5071 0.0640 0.077 Uiso 1 1 calc R
H13C H 0.9215 0.6399 0.0500 0.077 Uiso 1 1 calc R
C14 C 0.8945(3) 0.46689(13) 0.26990(9) 0.0458(4) Uani 1 1 d .
H14A H 1.0472 0.5073 0.2767 0.069 Uiso 1 1 calc R
H14B H 0.9073 0.4045 0.2361 0.069 Uiso 1 1 calc R
H14C H 0.8509 0.4328 0.3131 0.069 Uiso 1 1 calc R
N1 N 0.3446(2) 0.63397(10) 0.19347(6) 0.0337(3) Uani 1 1 d .
N2 N 0.7132(2) 0.55028(11) 0.24580(7) 0.0396(3) Uani 1 1 d .
N3 N 0.6380(2) 0.62558(11) 0.10619(6) 0.0401(3) Uani 1 1 d .
P1 P 0.55910(7) 0.53248(3) 0.169575(19) 0.03707(13) Uani 1 1 d .

loop_
_atom_site_aniso_label
_atom_site_aniso_U_11
_atom_site_aniso_U_22
_atom_site_aniso_U_33
_atom_site_aniso_U_23
_atom_site_aniso_U_13
_atom_site_aniso_U_12
C1 0.0311(6) 0.0292(6) 0.0344(6) 0.0032(5) 0.0094(5) -0.0048(5)
C2 0.0365(7) 0.0396(7) 0.0390(7) 0.0046(6) 0.0107(6) 0.0049(6)
C3 0.0545(9) 0.0421(7) 0.0352(7) 0.0028(6) 0.0143(6) 0.0088(7)
C4 0.0564(9) 0.0431(8) 0.0308(7) 0.0045(6) 0.0071(6) 0.0013(7)
C5 0.0392(7) 0.0427(7) 0.0361(7) 0.0100(6) 0.0051(6) 0.0018(6)
C6 0.0342(6) 0.0304(6) 0.0352(6) 0.0067(5) 0.0120(5) -0.0004(5)
C7 0.0323(6) 0.0344(6) 0.0319(6) -0.0035(5) -0.0018(5) -0.0030(5)
C12 0.0371(7) 0.0360(6) 0.0300(6) -0.0038(5) -0.0004(5) -0.0031(5)
C11 0.0512(9) 0.0471(8) 0.0293(6) 0.0011(6) 0.0002(6) -0.0029(7)
C10 0.0659(11) 0.0450(8) 0.0344(7) 0.0040(6) -0.0092(7) 0.0041(7)
C9 0.0600(10) 0.0491(8) 0.0419(8) -0.0025(7) -0.0108(7) 0.0160(8)
C8 0.0403(8) 0.0520(8) 0.0379(7) -0.0046(6) -0.0015(6) 0.0086(7)
C13 0.0579(10) 0.0583(10) 0.0398(8) -0.0041(7) 0.0176(7) 0.0094(8)
C14 0.0432(8) 0.0402(8) 0.0553(9) 0.0129(6) 0.0136(7) 0.0105(6)
N1 0.0333(6) 0.0313(5) 0.0371(6) -0.0017(4) 0.0070(5) -0.0028(4)
N2 0.0413(7) 0.0384(6) 0.0402(6) 0.0056(5) 0.0108(5) 0.0107(5)
N3 0.0446(7) 0.0426(6) 0.0344(6) 0.0016(5) 0.0127(5) 0.0062(5)
P1 0.0426(2) 0.02726(19) 0.0424(2) -0.00275(13) 0.01103(16) -0.00162(13)

loop_
_atom_type_symbol
_atom_type_description
_atom_type_scat_dispersion_real
_atom_type_scat_dispersion_imag
_atom_type_scat_source
C C 0.0033 0.0016 'International Tables Vol C Tables 4.2.6.8 and 6.1.1.4'
H H 0.0000 0.0000 'International Tables Vol C Tables 4.2.6.8 and 6.1.1.4'
N N 0.0061 0.0033 'International Tables Vol C Tables 4.2.6.8 and 6.1.1.4'
P P 0.1023 0.0942 'International Tables Vol C Tables 4.2.6.8 and 6.1.1.4'

loop_
_geom_angle_atom_site_label_1
_geom_angle_atom_site_label_2
_geom_angle_atom_site_label_3
_geom_angle
C2 C1 C6 120.60(13)
C2 C1 N1 127.15(13)
C6 C1 N1 112.24(12)
C1 C2 C3 118.66(14)
C1 C2 H2 120.7
C3 C2 H2 120.7
C4 C3 C2 120.77(14)
C4 C3 H3 119.6
C2 C3 H3 119.6
C3 C4 C5 120.94(14)
C3 C4 H4 119.5
C5 C4 H4 119.5
C6 C5 C4 118.43(14)
C6 C5 H5 120.8
C4 C5 H5 120.8
C5 C6 N2 127.70(13)
C5 C6 C1 120.56(13)
N2 C6 C1 111.69(12)
C8 C7 C12 121.06(13)
C8 C7 N1 126.99(13)
C12 C7 N1 111.94(12)
C11 C12 N3 127.85(13)
C11 C12 C7 120.03(14)
N3 C12 C7 112.10(12)
C12 C11 C10 118.31(15)
C12 C11 H11 120.8
C10 C11 H11 120.8
C9 C10 C11 121.40(15)
C9 C10 H10 119.3
C11 C10 H10 119.3
C10 C9 C8 120.47(15)
C10 C9 H9 119.8
C8 C9 H9 119.8
C7 C8 C9 118.71(15)
C7 C8 H8 120.6
C9 C8 H8 120.6
N3 C13 H13A 109.5
N3 C13 H13B 109.5
H13A C13 H13B 109.5
N3 C13 H13C 109.5
H13A C13 H13C 109.5
H13B C13 H13C 109.5
N2 C14 H14A 109.5
N2 C14 H14B 109.5
H14A C14 H14B 109.5
N2 C14 H14C 109.5
H14A C14 H14C 109.5
H14B C14 H14C 109.5
C1 N1 C7 116.51(10)
C1 N1 P1 110.71(9)
C7 N1 P1 110.69(9)
C6 N2 C14 121.39(13)
C6 N2 P1 114.49(10)
C14 N2 P1 121.43(11)
C12 N3 C13 121.17(12)
C12 N3 P1 113.91(10)
C13 N3 P1 121.21(11)
N2 P1 N3 115.22(7)
N2 P1 N1 90.51(6)
N3 P1 N1 90.08(6)

loop_
_geom_bond_atom_site_label_1
_geom_bond_atom_site_label_2
_geom_bond_distance
C1 C2 1.3789(19)
C1 C6 1.3985(19)
C1 N1 1.4300(17)
C2 C3 1.396(2)
C2 H2 0.9500
C3 C4 1.377(2)
C3 H3 0.9500
C4 C5 1.392(2)
C4 H4 0.9500
C5 C6 1.388(2)
C5 H5 0.9500
C6 N2 1.3978(18)
C7 C8 1.374(2)
C7 C12 1.402(2)
C7 N1 1.4316(17)
C12 C11 1.393(2)
C12 N3 1.3919(19)
C11 C10 1.393(2)
C11 H11 0.9500
C10 C9 1.373(3)
C10 H10 0.9500
C9 C8 1.398(2)
C9 H9 0.9500
C8 H8 0.9500
C13 N3 1.4582(19)
C13 H13A 0.9800
C13 H13B 0.9800
C13 H13C 0.9800
C14 N2 1.4556(18)
C14 H14A 0.9800
C14 H14B 0.9800
C14 H14C 0.9800
N1 P1 1.7608(12)
N2 P1 1.7012(14)
N3 P1 1.7189(13)

loop_
_geom_torsion_atom_site_label_1
_geom_torsion_atom_site_label_2
_geom_torsion_atom_site_label_3
_geom_torsion_atom_site_label_4
_geom_torsion
C6 C1 C2 C3 1.9(2)
N1 C1 C2 C3 -177.89(13)
C1 C2 C3 C4 -0.3(2)
C2 C3 C4 C5 -0.8(2)
C3 C4 C5 C6 0.3(2)
C4 C5 C6 N2 -175.89(13)
C4 C5 C6 C1 1.2(2)
C2 C1 C6 C5 -2.38(19)
N1 C1 C6 C5 177.43(11)
C2 C1 C6 N2 175.18(12)
N1 C1 C6 N2 -5.01(15)
C8 C7 C12 C11 1.3(2)
N1 C7 C12 C11 -177.63(12)
C8 C7 C12 N3 -177.21(12)
N1 C7 C12 N3 3.83(16)
N3 C12 C11 C10 177.89(14)
C7 C12 C11 C10 -0.4(2)
C12 C11 C10 C9 -0.3(2)
C11 C10 C9 C8 0.1(3)
C12 C7 C8 C9 -1.5(2)
N1 C7 C8 C9 177.29(13)
C10 C9 C8 C7 0.8(2)
C2 C1 N1 C7 58.73(18)
C6 C1 N1 C7 -121.06(13)
C2 C1 N1 P1 -173.63(11)
C6 C1 N1 P1 6.58(13)
C8 C7 N1 C1 -61.42(18)
C12 C7 N1 C1 117.46(13)
C8 C7 N1 P1 170.93(12)
C12 C7 N1 P1 -10.19(13)
C5 C6 N2 C14 16.9(2)
C1 C6 N2 C14 -160.49(13)
C5 C6 N2 P1 178.53(11)
C1 C6 N2 P1 1.19(14)
C11 C12 N3 C13 -15.4(2)
C7 C12 N3 C13 163.03(14)
C11 C12 N3 P1 -173.91(12)
C7 C12 N3 P1 4.49(15)
C6 N2 P1 N3 92.55(11)
C14 N2 P1 N3 -105.78(12)
C6 N2 P1 N1 2.22(10)
C14 N2 P1 N1 163.89(12)
C12 N3 P1 N2 -99.35(11)
C13 N3 P1 N2 102.12(13)
C12 N3 P1 N1 -8.75(10)
C13 N3 P1 N1 -167.28(13)
C1 N1 P1 N2 -4.94(9)
C7 N1 P1 N2 125.82(9)
C1 N1 P1 N3 -120.16(9)
C7 N1 P1 N3 10.60(9)
